data_4072592
loop_
_publ_author_name
'Kaul, Franz A. R.'
'Puchta, Gerd T.'
'Frey, Guido D.'
'Herdtweck, Eberhardt'
'Herrmann, Wolfgang A.'

_publ_section_title
;
 Iminopyridine Complexes of 3d Metals for Ethylene Polymerization:&#x00A0;
 Comparative Structural Studies and Ligand Size Controlled Chain
 Termination
;
_journal_issue 4
_journal_name_full Organometallics
_journal_page_first 988
_journal_paper_doi 10.1021/om060857q
_journal_volume 26
_journal_year 2007
_chemical_formula_moiety 'C21 H26 Cl2 Fe N2 O, C H2 Cl2'
_chemical_formula_sum 'C22 H28 Cl4 Fe N2 O'
_chemical_formula_weight 534.11
_chemical_name_systematic
;
 ? 
;
_space_group_IT_number 14
_symmetry_cell_setting monoclinic
_symmetry_Int_Tables_number 14
_symmetry_space_group_name_Hall '-P 2ybc'
_symmetry_space_group_name_H-M 'P 1 21/c 1'
_atom_sites_solution_hydrogens geom
_atom_sites_solution_primary direct
_atom_sites_solution_secondary difmap
_cell_angle_alpha 90
_cell_angle_beta 101.885(11)
_cell_angle_gamma 90
_cell_formula_units_Z 4
_cell_length_a 8.9356(8)
_cell_length_b 15.1674(11)
_cell_length_c 19.541(2)
_cell_measurement_reflns_used 3909
_cell_measurement_temperature 173(1)
_cell_measurement_theta_max 25.60
_cell_measurement_theta_min 2.81
_cell_volume 2591.6(4)
_computing_cell_refinement 'IPDS (STOE, 1997)'
_computing_data_collection 'IPDS (STOE, 1997)'
_computing_data_reduction 'IPDS (STOE, 1997)'
_computing_molecular_graphics 'PLATON (Spek, 2006)'
_computing_publication_material 'PLATON (Spek, 2006)'
_computing_structure_refinement 'SHELXL97 (Sheldrick, 1998)'
_computing_structure_solution 'SIR92 (Altomare, 1994)'
_diffrn_ambient_temperature 173(1)
_diffrn_detector 'imaging plate'
_diffrn_detector_area_resol_mean 67
_diffrn_measured_fraction_theta_full 0.458
_diffrn_measured_fraction_theta_max 0.458
_diffrn_measurement_device 'one-circle diffractometer'
_diffrn_measurement_device_type 'IPDS (STOE&CIE)'
_diffrn_measurement_method 'phi-rotation '
_diffrn_radiation_monochromator graphite
_diffrn_radiation_source 'NONIUS FR 591 rotating anode'
_diffrn_radiation_type 'Mo K\a'
_diffrn_radiation_wavelength 0.71073
_diffrn_reflns_av_R_equivalents 0.103
_diffrn_reflns_av_sigmaI/netI 0.0838
_diffrn_reflns_limit_h_max 8
_diffrn_reflns_limit_h_min -7
_diffrn_reflns_limit_k_max 14
_diffrn_reflns_limit_k_min -17
_diffrn_reflns_limit_l_max 23
_diffrn_reflns_limit_l_min -23
_diffrn_reflns_number 4300
_diffrn_reflns_theta_full 25.60
_diffrn_reflns_theta_max 25.60
_diffrn_reflns_theta_min 2.81
_diffrn_standards_decay_% 0
_exptl_absorpt_coefficient_mu 1.010
_exptl_absorpt_correction_T_max 0.9703
_exptl_absorpt_correction_T_min 0.5642
_exptl_absorpt_correction_type multi-scan
_exptl_absorpt_process_details
; 
 none
;
_exptl_crystal_colour ' purple '
_exptl_crystal_density_diffrn 1.369
_exptl_crystal_density_meas ?
_exptl_crystal_density_method none
_exptl_crystal_description ' needle '
_exptl_crystal_F_000 1104
_exptl_crystal_size_max 0.64
_exptl_crystal_size_mid 0.08
_exptl_crystal_size_min 0.03
_refine_diff_density_max 0.346
_refine_diff_density_min -0.451
_refine_diff_density_rms 0.078
_refine_ls_extinction_method none
_refine_ls_goodness_of_fit_ref 0.953
_refine_ls_hydrogen_treatment none
_refine_ls_matrix_type full
_refine_ls_number_constraints 0
_refine_ls_number_parameters 271
_refine_ls_number_reflns 2234
_refine_ls_number_restraints 0
_refine_ls_restrained_S_all 0.953
_refine_ls_R_factor_all 0.0870
_refine_ls_R_factor_gt 0.0528
_refine_ls_shift/su_max 0.000
_refine_ls_shift/su_mean 0.000
_refine_ls_structure_factor_coef Fsqd
_refine_ls_weighting_details 'calc w=1/[s^2^(Fo^2^)+( 0.0958P)^2^+0.0000P] where P=(Fo^2^+2Fc^2^)/3'
_refine_ls_weighting_scheme sigma
_refine_ls_wR_factor_gt 0.1295
_refine_ls_wR_factor_ref 0.1551
_reflns_number_gt 1450
_reflns_number_total 2234
_reflns_observed_criterion >2sigma(i)
_cod_data_source_file om060857qsi20060919_050018.cif
_cod_data_source_block KAUC-3083-173
_cod_depositor_comments
;
The following automatic conversions were performed:

'_symmetry_cell_setting' value 'Monoclinic' changed to 'monoclinic'
according to /home/saulius/struct/CIF-dictionaries/cif_core.dic
dictionary named 'cif_core.dic' version 2.4.1 from 2010-06-29.

Automatic conversion script
Id: cif_fix_values 1715 2011-07-08 13:25:40Z adriana 

The following automatic conversions were performed:

'_exptl_crystal_density_meas' value 'none' was changed to '?' - the
value is perceived as not measured.

Automatic conversion script
Id: cif_fix_values 3008 2015-01-20 13:52:24Z robertas 
;
_cod_original_sg_symbol_H-M 'P 21/c'
_cod_database_code 4072592

loop_
_symmetry_equiv_pos_as_xyz
'x, y, z'
'-x, y+1/2, -z+1/2'
'-x, -y, -z'
'x, -y-1/2, z-1/2'

loop_
_atom_site_aniso_label
_atom_site_aniso_U_11
_atom_site_aniso_U_22
_atom_site_aniso_U_33
_atom_site_aniso_U_23
_atom_site_aniso_U_13
_atom_site_aniso_U_12
Fe 0.0156(8) 0.0260(6) 0.0301(5) -0.0048(4) 0.0074(3) -0.0009(3)
Cl1 0.0332(13) 0.0424(13) 0.0300(10) 0.0007(8) 0.0098(6) -0.0052(7)
Cl2 0.0295(13) 0.0317(12) 0.0544(12) 0.0003(9) 0.0051(7) 0.0092(7)
O 0.035(4) 0.032(4) 0.033(4) -0.017(3) 0.0040(19) -0.006(2)
N1 0.006(4) 0.034(4) 0.026(3) 0.005(3) 0.0021(17) -0.002(2)
N2 0.014(4) 0.022(4) 0.034(4) -0.009(3) 0.001(2) 0.001(2)
C1 0.032(5) 0.045(6) 0.037(5) -0.006(4) 0.008(3) -0.023(3)
C2 0.034(6) 0.024(5) 0.028(4) 0.002(3) 0.007(3) -0.009(3)
C3 0.004(6) 0.041(6) 0.033(4) 0.008(4) 0.001(2) -0.006(3)
C4 0.005(6) 0.063(7) 0.057(5) 0.000(5) 0.004(3) -0.005(3)
C5 0.019(6) 0.055(7) 0.060(6) 0.001(5) 0.011(3) 0.004(3)
C6 0.030(7) 0.041(6) 0.060(6) 0.003(5) 0.012(4) 0.011(4)
C7 0.020(6) 0.039(6) 0.028(4) 0.001(4) 0.008(3) 0.004(3)
C8 0.018(5) 0.029(5) 0.038(5) 0.000(4) 0.009(3) 0.007(3)
C9 0.036(6) 0.034(5) 0.054(5) -0.013(4) 0.018(3) 0.000(3)
C10 0.018(5) 0.031(5) 0.028(4) -0.009(3) 0.005(2) -0.004(3)
C11 0.023(5) 0.033(5) 0.029(4) -0.014(3) 0.007(2) -0.006(3)
C12 0.029(5) 0.031(5) 0.046(5) -0.022(4) 0.016(3) -0.013(3)
C13 0.019(5) 0.050(6) 0.044(5) -0.019(4) 0.000(3) -0.002(3)
C14 0.023(5) 0.046(6) 0.037(5) -0.005(4) -0.001(3) 0.007(3)
C15 0.011(5) 0.044(5) 0.035(4) -0.003(3) 0.004(2) 0.007(3)
C16 0.044(6) 0.033(6) 0.040(5) 0.008(4) 0.002(3) 0.002(3)
C17 0.067(7) 0.050(7) 0.048(6) -0.005(5) -0.009(4) 0.023(4)
C18 0.068(7) 0.066(8) 0.069(8) 0.023(6) 0.039(5) 0.010(5)
C19 0.041(5) 0.028(5) 0.029(5) -0.001(3) 0.007(3) -0.013(3)
C20 0.073(7) 0.051(7) 0.045(6) -0.001(5) 0.012(4) 0.017(4)
C21 0.076(7) 0.052(7) 0.030(6) -0.007(4) 0.025(4) -0.012(4)
Cl3 0.0695(18) 0.0496(17) 0.0657(17) -0.0069(12) 0.0241(10) -0.0089(10)
Cl4 0.060(2) 0.084(2) 0.102(2) 0.0350(17) 0.0487(15) 0.0151(13)
C 0.038(6) 0.040(6) 0.057(6) 0.011(4) 0.021(3) 0.011(3)

loop_
_atom_site_label
_atom_site_type_symbol
_atom_site_thermal_displace_type
_atom_site_fract_x
_atom_site_fract_y
_atom_site_fract_z
_atom_site_occupancy
_atom_site_U_iso_or_equiv
Fe Fe Uani 0.40690(10) 0.52004(7) 0.33230(5) 1.000 0.0235(4)
Cl1 Cl Uani 0.31870(19) 0.45794(13) 0.42298(9) 1.000 0.0347(7)
Cl2 Cl Uani 0.23028(19) 0.61971(13) 0.27944(10) 1.000 0.0390(7)
O O Uani 0.5510(7) 0.6217(4) 0.3987(3) 1.000 0.034(2)
N1 N Uani 0.6358(5) 0.5004(4) 0.3248(3) 1.000 0.022(2)
N2 N Uani 0.4044(6) 0.4157(4) 0.2545(3) 1.000 0.024(2)
C1 C Uani 0.7951(8) 0.6760(6) 0.4531(4) 1.000 0.038(3)
C2 C Uani 0.6898(9) 0.6160(6) 0.4052(4) 1.000 0.029(3)
C3 C Uani 0.7499(8) 0.5468(6) 0.3639(4) 1.000 0.026(3)
C4 C Uani 0.9000(9) 0.5322(7) 0.3617(5) 1.000 0.042(3)
C5 C Uani 0.9345(9) 0.4688(7) 0.3172(5) 1.000 0.044(4)
C6 C Uani 0.8193(9) 0.4185(7) 0.2764(5) 1.000 0.043(4)
C7 C Uani 0.6677(8) 0.4371(6) 0.2821(4) 1.000 0.029(3)
C8 C Uani 0.5351(8) 0.3913(6) 0.2404(4) 1.000 0.028(3)
C9 C Uani 0.5592(8) 0.3252(5) 0.1890(4) 1.000 0.040(3)
C10 C Uani 0.2647(7) 0.3747(5) 0.2161(3) 1.000 0.026(3)
C11 C Uani 0.2093(7) 0.3007(5) 0.2461(4) 1.000 0.028(3)
C12 C Uani 0.0715(7) 0.2630(5) 0.2100(4) 1.000 0.034(3)
C13 C Uani -0.0082(8) 0.3022(6) 0.1496(4) 1.000 0.039(3)
C14 C Uani 0.0461(8) 0.3753(6) 0.1225(4) 1.000 0.036(3)
C15 C Uani 0.1839(7) 0.4140(5) 0.1542(4) 1.000 0.030(3)
C16 C Uani 0.2449(8) 0.4938(6) 0.1225(4) 1.000 0.040(3)
C17 C Uani 0.1226(10) 0.5632(7) 0.0985(5) 1.000 0.058(4)
C18 C Uani 0.3139(12) 0.4664(8) 0.0582(6) 1.000 0.064(4)
C19 C Uani 0.2944(8) 0.2573(5) 0.3129(4) 1.000 0.033(3)
C20 C Uani 0.3735(10) 0.1732(7) 0.2975(5) 1.000 0.056(4)
C21 C Uani 0.1880(10) 0.2358(7) 0.3629(4) 1.000 0.051(4)
Cl3 Cl Uani 0.5921(3) 0.21441(17) 0.50250(14) 1.000 0.0601(10)
Cl4 Cl Uani 0.7937(3) 0.3349(2) 0.45131(17) 1.000 0.0774(12)
C C Uani 0.6556(9) 0.3247(6) 0.5026(5) 1.000 0.043(3)
H41 H Uiso 0.97890 0.56540 0.39040 1.000 0.0510
H51 H Uiso 1.03800 0.45910 0.31430 1.000 0.0530
H61 H Uiso 0.84180 0.37380 0.24600 1.000 0.0520
H91 H Uiso 0.46040 0.30040 0.16580 1.000 0.0480
H92 H Uiso 0.62490 0.27790 0.21270 1.000 0.0480
H93 H Uiso 0.60830 0.35300 0.15400 1.000 0.0480
H111 H Uiso 0.73510 0.71640 0.47590 1.000 0.0450
H112 H Uiso 0.85640 0.71000 0.42620 1.000 0.0450
H113 H Uiso 0.86300 0.64090 0.48870 1.000 0.0450
H121 H Uiso 0.03350 0.21070 0.22710 1.000 0.0410
H131 H Uiso -0.10300 0.27760 0.12640 1.000 0.0460
H141 H Uiso -0.01170 0.40060 0.08080 1.000 0.0440
H161 H Uiso 0.32800 0.52070 0.15860 1.000 0.0480
H171 H Uiso 0.07770 0.58100 0.13810 1.000 0.0690
H172 H Uiso 0.04270 0.53860 0.06150 1.000 0.0690
H173 H Uiso 0.16870 0.61460 0.08060 1.000 0.0690
H181 H Uiso 0.39260 0.42130 0.07260 1.000 0.0770
H182 H Uiso 0.35960 0.51810 0.04050 1.000 0.0770
H183 H Uiso 0.23270 0.44270 0.02130 1.000 0.0770
H191 H Uiso 0.37440 0.29930 0.33710 1.000 0.0390
H201 H Uiso 0.42670 0.14650 0.34150 1.000 0.0680
H202 H Uiso 0.44770 0.18700 0.26840 1.000 0.0680
H203 H Uiso 0.29730 0.13170 0.27260 1.000 0.0680
H211 H Uiso 0.24710 0.20840 0.40540 1.000 0.0610
H212 H Uiso 0.10810 0.19510 0.34000 1.000 0.0610
H213 H Uiso 0.14080 0.29030 0.37530 1.000 0.0610
H1 H Uiso 0.56780 0.36370 0.48390 1.000 0.0520
H2 H Uiso 0.69970 0.34330 0.55110 1.000 0.0520

loop_
_atom_type_symbol
_atom_type_description
_atom_type_scat_dispersion_real
_atom_type_scat_dispersion_imag
_atom_type_scat_source
O O 0.0106 0.0060 'International Tables Vol C Tables 4.2.6.8 and 6.1.1.4'
N N 0.0061 0.0033 'International Tables Vol C Tables 4.2.6.8 and 6.1.1.4'
Fe Fe 0.3463 0.8444 'International Tables Vol C Tables 4.2.6.8 and 6.1.1.4'
Cl Cl 0.1484 0.1585 'International Tables Vol C Tables 4.2.6.8 and 6.1.1.4'
H H 0.0000 0.0000 'International Tables Vol C Tables 4.2.6.8 and 6.1.1.4'
C C 0.0033 0.0016 'International Tables Vol C Tables 4.2.6.8 and 6.1.1.4'

loop_
_geom_angle_atom_site_label_1
_geom_angle_atom_site_label_2
_geom_angle_atom_site_label_3
_geom_angle
_geom_angle_publ_flag
Cl1 Fe Cl2 107.95(8) yes
Cl1 Fe O 94.78(16) yes
Cl1 Fe N1 119.45(17) yes
Cl1 Fe N2 106.52(17) yes
Cl2 Fe O 93.89(17) yes
Cl2 Fe N1 131.06(17) yes
Cl2 Fe N2 104.95(16) yes
O Fe N1 71.7(2) yes
O Fe N2 145.1(2) yes
N1 Fe N2 73.8(2) yes
Fe O C2 117.4(6) yes
Fe N1 C3 121.5(5) yes
Fe N1 C7 118.7(5) yes
C3 N1 C7 119.8(6) yes
Fe N2 C8 117.9(5) yes
Fe N2 C10 123.4(4) yes
C8 N2 C10 118.6(6) yes
O C2 C1 121.1(8) yes
O C2 C3 117.7(7) yes
C1 C2 C3 121.2(7) no
N1 C3 C2 111.2(6) yes
N1 C3 C4 122.2(8) yes
C2 C3 C4 126.6(8) no
C3 C4 C5 118.8(8) no
C4 C5 C6 120.7(8) no
C5 C6 C7 117.0(9) no
N1 C7 C6 121.5(7) yes
N1 C7 C8 115.7(6) yes
C6 C7 C8 122.7(8) no
N2 C8 C7 113.8(7) yes
N2 C8 C9 127.0(7) yes
C7 C8 C9 119.2(7) no
N2 C10 C11 117.7(6) yes
N2 C10 C15 119.7(6) yes
C11 C10 C15 122.4(6) no
C10 C11 C12 117.6(7) no
C10 C11 C19 123.3(6) no
C12 C11 C19 119.1(7) no
C11 C12 C13 119.8(7) no
C12 C13 C14 121.4(7) no
C13 C14 C15 121.7(7) no
C10 C15 C14 117.1(7) no
C10 C15 C16 121.8(6) no
C14 C15 C16 121.1(7) no
C15 C16 C17 112.6(6) no
C15 C16 C18 110.6(8) no
C17 C16 C18 108.2(7) no
C11 C19 C20 111.4(7) no
C11 C19 C21 111.9(6) no
C20 C19 C21 108.8(7) no
C2 C1 H111 109.47 no
C2 C1 H112 109.53 no
C2 C1 H113 109.39 no
H111 C1 H112 109.47 no
H111 C1 H113 109.48 no
H112 C1 H113 109.49 no
C3 C4 H41 120.57 no
C5 C4 H41 120.59 no
C4 C5 H51 119.64 no
C6 C5 H51 119.68 no
C5 C6 H61 121.49 no
C7 C6 H61 121.51 no
C8 C9 H91 109.50 no
C8 C9 H92 109.56 no
C8 C9 H93 109.49 no
H91 C9 H92 109.40 no
H91 C9 H93 109.39 no
H92 C9 H93 109.49 no
C11 C12 H121 120.12 no
C13 C12 H121 120.08 no
C12 C13 H131 119.37 no
C14 C13 H131 119.23 no
C13 C14 H141 119.21 no
C15 C14 H141 119.11 no
C15 C16 H161 108.40 no
C17 C16 H161 108.50 no
C18 C16 H161 108.46 no
C16 C17 H171 109.41 no
C16 C17 H172 109.41 no
C16 C17 H173 109.44 no
H171 C17 H172 109.46 no
H171 C17 H173 109.48 no
H172 C17 H173 109.63 no
C16 C18 H181 109.44 no
C16 C18 H182 109.43 no
C16 C18 H183 109.49 no
H181 C18 H182 109.48 no
H181 C18 H183 109.52 no
H182 C18 H183 109.46 no
C11 C19 H191 108.23 no
C20 C19 H191 108.19 no
C21 C19 H191 108.11 no
C19 C20 H201 109.56 no
C19 C20 H202 109.48 no
C19 C20 H203 109.51 no
H201 C20 H202 109.46 no
H201 C20 H203 109.39 no
H202 C20 H203 109.44 no
C19 C21 H211 109.50 no
C19 C21 H212 109.42 no
C19 C21 H213 109.45 no
H211 C21 H212 109.55 no
H211 C21 H213 109.40 no
H212 C21 H213 109.51 no
Cl3 C Cl4 110.3(5) yes
Cl3 C H1 109.59 no
Cl3 C H2 109.60 no
Cl4 C H1 109.54 no
Cl4 C H2 109.56 no
H1 C H2 108.18 no

loop_
_geom_bond_atom_site_label_1
_geom_bond_atom_site_label_2
_geom_bond_distance
_geom_bond_publ_flag
Fe Cl1 2.285(2) yes
Fe Cl2 2.274(2) yes
Fe O 2.243(6) yes
Fe N1 2.102(5) yes
Fe N2 2.191(6) yes
Cl3 C 1.766(9) yes
Cl4 C 1.749(9) yes
O C2 1.224(10) yes
N1 C3 1.341(10) yes
N1 C7 1.341(10) yes
N2 C10 1.457(9) yes
N2 C8 1.307(9) yes
C1 C2 1.492(12) no
C2 C3 1.490(12) no
C3 C4 1.369(11) no
C4 C5 1.373(14) no
C5 C6 1.393(13) no
C6 C7 1.410(11) no
C7 C8 1.467(11) no
C8 C9 1.466(11) no
C10 C15 1.407(10) no
C10 C11 1.403(10) no
C11 C19 1.519(11) no
C11 C12 1.408(10) no
C12 C13 1.381(11) no
C13 C14 1.361(12) no
C14 C15 1.389(10) no
C15 C16 1.512(11) no
C16 C17 1.520(13) no
C16 C18 1.565(14) no
C19 C21 1.532(11) no
C19 C20 1.518(13) no
C1 H111 0.9797 no
C1 H112 0.9802 no
C1 H113 0.9806 no
C4 H41 0.9499 no
C5 H51 0.9496 no
C6 H61 0.9498 no
C9 H92 0.9807 no
C9 H91 0.9806 no
C9 H93 0.9806 no
C12 H121 0.9502 no
C13 H131 0.9509 no
C14 H141 0.9511 no
C16 H161 0.9999 no
C17 H172 0.9793 no
C17 H173 0.9794 no
C17 H171 0.9801 no
C18 H183 0.9798 no
C18 H181 0.9799 no
C18 H182 0.9795 no
C19 H191 1.0006 no
C20 H202 0.9808 no
C20 H203 0.9799 no
C20 H201 0.9803 no
C21 H213 0.9808 no
C21 H211 0.9801 no
C21 H212 0.9795 no
C H1 0.9904 no
C H2 0.9896 no
